data_1509226
loop_
_publ_author_name
'Ibers, J.A.'
'Yang, Y.-T.'

_publ_section_title
;
 Synthesis and characterisation of a series of quaternary chalcogenides Ba
 Ln M Q3 (Ln = rare earth, M = coinage metal, Q = Se or Te)
;
_journal_name_full 'Journal of Solid State Chemistry'
_journal_page_first 366
_journal_page_last 371
_journal_paper_doi 10.1006/jssc.1999.8359
_journal_volume 147
_journal_year 1999
_chemical_formula_sum 'Ag Ba Te3 Y'
_chemical_name_systematic 'Ba (Y Ag Te3)'
_space_group_IT_number 63
_symmetry_space_group_name_Hall '-C 2c 2'
_symmetry_space_group_name_H-M 'C m c m'
_cell_angle_alpha 90
_cell_angle_beta 90
_cell_angle_gamma 90
_cell_formula_units_Z 4
_cell_length_a 4.4773
_cell_length_b 14.856
_cell_length_c 11.336
_cell_volume 754.011
_citation_journal_id_ASTM JSSCBI
_cod_data_source_file silver1-2_74.cif
_cod_data_source_block Ag1Ba1Te3Y1
_cod_original_cell_volume 754.0115
_cod_original_formula_sum 'Ag1 Ba1 Te3 Y1'
_cod_database_code 1509226

loop_
_symmetry_equiv_pos_as_xyz
x,y,z
-x,-y,z+1/2
x,-y,-z
-x,y,-z+1/2
-x,-y,-z
x,y,-z-1/2
-x,y,z
x,-y,z-1/2
x+1/2,y+1/2,z
-x+1/2,-y+1/2,z+1/2
x+1/2,-y+1/2,-z
-x+1/2,y+1/2,-z+1/2
-x+1/2,-y+1/2,-z
x+1/2,y+1/2,-z-1/2
-x+1/2,y+1/2,z
x+1/2,-y+1/2,z-1/2

loop_
_atom_site_label
_atom_site_type_symbol
_atom_site_fract_x
_atom_site_fract_y
_atom_site_fract_z
_atom_site_occupancy
_atom_site_U_iso_or_equiv
Ba1 Ba+2 0 0.75483 0.25 1 0.0
Y1 Y+3 0 0 0 1 0.0
Ag1 Ag+1 0 0.46833 0.25 1 0.0
Te1 Te-2 0 0.36053 0.05033 1 0.0
Te2 Te-2 0 0.07954 0.25 1 0.0
